data_4308283
loop_
_publ_author_name
'Quan-Guo Zhai'
'Xiao-Yuan Wu'
'Shu-Mei Chen'
'Zhen-Guo Zhao'
'Can-Zhong Lu'

_publ_contact_author_address
;
The State Key Laboratory of Structure Chemistry, 
Fujian Institute of Research on the Structure of Matter, 
the Chinese Academy of Sciences,
Fuzhou, Fujian, 350002
P. R. China
;
_publ_contact_author_email czlu@ms.fjirsm.ac.cn
_publ_contact_author_fax 86-591-83714946
_publ_contact_author_name 'Can-Zhong Lu'
_publ_contact_author_phone 86-591-83705794
_publ_section_title
;
Construction of Ag/1,2,4-Triazole/Polyoxometalates Hybrid Family Varying
from Diverse Supramolecular Assemblies to 3-D Rod-Packing Framework
;
_journal_name_full 'Inorganic Chemistry'
_journal_page_first 5046
_journal_page_last 5058
_journal_paper_doi 10.1021/ic700415w
_journal_volume 46
_journal_year 2007
_chemical_formula_moiety 'C12 H26 Ag6 Mo24 N24 O81 P2'
_chemical_formula_sum 'C12 H26 Ag6 Mo24 N24 O81 P2'
_chemical_formula_weight 4814.29
_chemical_name_systematic
; 
 ? 
;
_space_group_IT_number 148
_symmetry_cell_setting rhombohedral
_symmetry_space_group_name_Hall '-R 3'
_symmetry_space_group_name_H-M 'R -3 :H'
_atom_sites_solution_hydrogens geom
_atom_sites_solution_primary direct
_atom_sites_solution_secondary difmap
_audit_creation_method SHELXL-97
_cell_angle_alpha 90.00
_cell_angle_beta 90.00
_cell_angle_gamma 120.00
_cell_formula_units_Z 3
_cell_length_a 17.6706(6)
_cell_length_b 17.6706(6)
_cell_length_c 23.5201(11)
_cell_measurement_reflns_used 4764
_cell_measurement_temperature 293(2)
_cell_measurement_theta_max 27.4835
_cell_measurement_theta_min 2.1827
_cell_volume 6360.2(4)
_computing_cell_refinement SAINT
_computing_data_collection SMART
_computing_data_reduction SAINT
_computing_structure_refinement 'SHELXL-97 (Sheldrick, 1997)'
_computing_structure_solution 'SHELXS-97 (Sheldrick, 1990)'
_diffrn_ambient_temperature 293(2)
_diffrn_detector_area_resol_mean 14.6306
_diffrn_measured_fraction_theta_full 1.000
_diffrn_measured_fraction_theta_max 1.000
_diffrn_measurement_device_type 'SMART CCD'
_diffrn_measurement_method dtprofit.ref
_diffrn_radiation_monochromator graphite
_diffrn_radiation_source 'fine-focus sealed tube'
_diffrn_radiation_type MoK\a
_diffrn_radiation_wavelength 0.71073
_diffrn_reflns_av_R_equivalents 0.0418
_diffrn_reflns_av_sigmaI/netI 0.0282
_diffrn_reflns_limit_h_max 22
_diffrn_reflns_limit_h_min -22
_diffrn_reflns_limit_k_max 20
_diffrn_reflns_limit_k_min -22
_diffrn_reflns_limit_l_max 30
_diffrn_reflns_limit_l_min -30
_diffrn_reflns_number 16630
_diffrn_reflns_theta_full 27.48
_diffrn_reflns_theta_max 27.48
_diffrn_reflns_theta_min 2.18
_exptl_absorpt_coefficient_mu 4.936
_exptl_absorpt_correction_T_max 0.6381
_exptl_absorpt_correction_T_min 0.5247
_exptl_absorpt_correction_type multi-scan
_exptl_absorpt_process_details SADABS
_exptl_crystal_colour orange
_exptl_crystal_density_diffrn 3.771
_exptl_crystal_density_method 'not measured'
_exptl_crystal_description block
_exptl_crystal_F_000 6702
_exptl_crystal_size_max 0.15
_exptl_crystal_size_mid 0.10
_exptl_crystal_size_min 0.10
_refine_diff_density_max 1.105
_refine_diff_density_min -1.119
_refine_diff_density_rms 0.172
_refine_ls_extinction_method none
_refine_ls_goodness_of_fit_ref 1.106
_refine_ls_hydrogen_treatment constr
_refine_ls_matrix_type full
_refine_ls_number_parameters 224
_refine_ls_number_reflns 3250
_refine_ls_number_restraints 0
_refine_ls_restrained_S_all 1.106
_refine_ls_R_factor_all 0.0446
_refine_ls_R_factor_gt 0.0402
_refine_ls_shift/su_max 0.001
_refine_ls_shift/su_mean 0.000
_refine_ls_structure_factor_coef Fsqd
_refine_ls_weighting_details 'calc w=1/[\s^2^(Fo^2^)+(0.0409P)^2^+73.1839P] where P=(Fo^2^+2Fc^2^)/3'
_refine_ls_weighting_scheme calc
_refine_ls_wR_factor_gt 0.0881
_refine_ls_wR_factor_ref 0.0907
_reflns_number_gt 3042
_reflns_number_total 3250
_reflns_threshold_expression >2sigma(I)
_cod_data_source_file ic700415w-file003_2.cif
_cod_data_source_block 2
_cod_depositor_comments
;
The following automatic conversions were performed:
'_exptl_absorpt_correction_type' value 'Multi-scan' changed to
'multi-scan' according to
'/home/saulius/struct/CIF-dictionaries/cif_core.dic' dictionary named
'cif_core.dic' version 2.4.1 from 2010-06-29.

Automatic conversion script
Id: cif_fix_enum 1527 2010-12-29 10:47:43Z saulius 
;
_cod_original_sg_symbol_Hall -R3
_cod_original_sg_symbol_H-M 'R -3'
_cod_database_code 4308283

loop_
_symmetry_equiv_pos_as_xyz
'x, y, z'
'-y, x-y, z'
'-x+y, -x, z'
'x+2/3, y+1/3, z+1/3'
'-y+2/3, x-y+1/3, z+1/3'
'-x+y+2/3, -x+1/3, z+1/3'
'x+1/3, y+2/3, z+2/3'
'-y+1/3, x-y+2/3, z+2/3'
'-x+y+1/3, -x+2/3, z+2/3'
'-x, -y, -z'
'y, -x+y, -z'
'x-y, x, -z'
'-x+2/3, -y+1/3, -z+1/3'
'y+2/3, -x+y+1/3, -z+1/3'
'x-y+2/3, x+1/3, -z+1/3'
'-x+1/3, -y+2/3, -z+2/3'
'y+1/3, -x+y+2/3, -z+2/3'
'x-y+1/3, x+2/3, -z+2/3'

loop_
_atom_site_label
_atom_site_type_symbol
_atom_site_fract_x
_atom_site_fract_y
_atom_site_fract_z
_atom_site_U_iso_or_equiv
_atom_site_adp_type
_atom_site_occupancy
_atom_site_symmetry_multiplicity
_atom_site_calc_flag
_atom_site_refinement_flags
_atom_site_disorder_assembly
_atom_site_disorder_group
Ag1 Ag 0.48891(4) 0.09867(4) -0.15596(2) 0.04026(16) Uani 1 1 d . . .
Mo1 Mo 0.48988(3) 0.11476(3) -0.44726(2) 0.02225(13) Uani 1 1 d . . .
Mo2 Mo 0.53148(3) 0.23434(3) -0.32604(2) 0.02215(13) Uani 1 1 d . . .
Mo3 Mo 0.63324(3) 0.20914(3) -0.57245(2) 0.02235(13) Uani 1 1 d . . .
Mo4 Mo 0.71921(3) 0.16340(3) -0.44121(2) 0.02159(13) Uani 1 1 d . . .
C1 C 0.4880(5) 0.0015(4) -0.2648(3) 0.0326(14) Uani 1 1 d . . .
C2 C 0.6226(5) 0.0409(5) -0.2834(3) 0.0398(17) Uani 1 1 d . . .
H2A H 0.6720 0.0451 -0.3005 0.048 Uiso 1 1 calc R . .
N1 N 0.5406(4) -0.0090(4) -0.3018(2) 0.0384(14) Uani 1 1 d . . .
H1A H 0.5243 -0.0416 -0.3316 0.046 Uiso 1 1 calc R . .
N2 N 0.4161(3) 0.1268(4) -0.0958(2) 0.0320(12) Uani 1 1 d . . .
N3 N 0.5366(3) 0.0582(3) -0.2256(2) 0.0266(11) Uani 1 1 d . . .
N4 N 0.4012(4) -0.0400(4) -0.2697(3) 0.0457(16) Uani 1 1 d . . .
H4A H 0.3704 -0.0308 -0.2454 0.055 Uiso 1 1 calc R . .
H4B H 0.3760 -0.0760 -0.2973 0.055 Uiso 1 1 calc R . .
O1 O 0.8395(3) 0.2527(3) -0.45619(17) 0.0236(9) Uani 1 1 d . . .
O2 O 0.4211(3) 0.0080(3) -0.45574(19) 0.0312(10) Uani 1 1 d . . .
O3 O 0.6667 0.3333 -0.5118(2) 0.0155(13) Uani 1 3 d S . .
O4 O 0.7253(3) 0.0721(3) -0.44878(19) 0.0317(10) Uani 1 1 d . . .
O5 O 0.6956(3) 0.1850(2) -0.51929(17) 0.0219(8) Uani 1 1 d . . .
O6 O 0.4799(3) 0.1275(3) -0.36510(17) 0.0240(9) Uani 1 1 d . . .
O7 O 0.6059(3) 0.1322(3) -0.62264(18) 0.0299(10) Uani 1 1 d . . .
O8 O 0.4876(3) 0.2057(3) -0.26052(18) 0.0321(10) Uani 1 1 d . . .
O9 O 0.7347(3) 0.3042(3) -0.60226(16) 0.0243(9) Uani 1 1 d . . .
O10 O 0.7301(2) 0.3047(2) -0.42502(15) 0.0174(8) Uani 1 1 d . . .
O11 O 0.5986(3) 0.1186(3) -0.42995(17) 0.0218(8) Uani 1 1 d . . .
O12 O 0.6003(3) 0.3622(3) -0.31854(17) 0.0238(8) Uani 1 1 d . . .
O13 O 0.5356(3) 0.1510(3) -0.52050(17) 0.0240(9) Uani 1 1 d . . .
O14 O 0.7436(3) 0.1887(3) -0.36365(17) 0.0242(9) Uani 1 1 d . . .
P1 P 0.6667 0.3333 -0.44677(9) 0.0122(4) Uani 1 3 d S . .
O15 O 0.6667 0.3333 -0.1667 0.224(18) Uiso 1 6 d S . .

loop_
_atom_site_aniso_label
_atom_site_aniso_U_11
_atom_site_aniso_U_22
_atom_site_aniso_U_33
_atom_site_aniso_U_23
_atom_site_aniso_U_13
_atom_site_aniso_U_12
Ag1 0.0460(3) 0.0435(3) 0.0368(3) -0.0095(2) -0.0020(2) 0.0265(3)
Mo1 0.0188(3) 0.0147(2) 0.0287(3) -0.00099(19) 0.00163(19) 0.0050(2)
Mo2 0.0206(3) 0.0249(3) 0.0176(2) 0.00414(19) 0.00373(18) 0.0089(2)
Mo3 0.0288(3) 0.0194(2) 0.0185(2) -0.00394(18) -0.00159(19) 0.0117(2)
Mo4 0.0234(3) 0.0180(2) 0.0268(3) -0.00216(19) -0.00290(19) 0.0129(2)
C1 0.044(4) 0.026(3) 0.029(3) -0.003(3) -0.006(3) 0.018(3)
C2 0.048(4) 0.044(4) 0.031(3) 0.008(3) 0.005(3) 0.026(4)
N1 0.054(4) 0.033(3) 0.029(3) -0.010(2) -0.003(3) 0.022(3)
N2 0.026(3) 0.037(3) 0.031(3) -0.007(2) -0.005(2) 0.014(2)
N3 0.029(3) 0.027(3) 0.023(2) 0.000(2) -0.003(2) 0.014(2)
N4 0.043(4) 0.045(4) 0.045(4) -0.017(3) -0.006(3) 0.018(3)
O1 0.018(2) 0.025(2) 0.029(2) -0.0008(17) 0.0010(16) 0.0117(18)
O2 0.030(2) 0.020(2) 0.040(2) -0.0022(19) 0.001(2) 0.0101(19)
O3 0.0178(19) 0.0178(19) 0.011(3) 0.000 0.000 0.0089(10)
O4 0.035(3) 0.027(2) 0.040(3) -0.0014(19) -0.004(2) 0.021(2)
O5 0.024(2) 0.0176(19) 0.0238(19) 0.0015(16) 0.0005(16) 0.0103(17)
O6 0.022(2) 0.0162(19) 0.027(2) 0.0034(16) 0.0035(17) 0.0051(17)
O7 0.042(3) 0.023(2) 0.024(2) -0.0045(17) -0.0037(19) 0.016(2)
O8 0.036(3) 0.034(3) 0.025(2) 0.0094(19) 0.0100(19) 0.017(2)
O9 0.030(2) 0.028(2) 0.0185(19) -0.0003(16) 0.0049(17) 0.0173(19)
O10 0.0195(19) 0.0175(19) 0.0183(18) -0.0018(14) -0.0011(15) 0.0115(16)
O11 0.020(2) 0.022(2) 0.025(2) -0.0024(16) -0.0011(16) 0.0110(17)
O12 0.024(2) 0.025(2) 0.023(2) 0.0014(16) 0.0015(16) 0.0125(18)
O13 0.024(2) 0.023(2) 0.024(2) 0.0012(16) 0.0002(17) 0.0107(18)
O14 0.028(2) 0.023(2) 0.023(2) 0.0041(16) -0.0016(17) 0.0144(18)
P1 0.0119(6) 0.0119(6) 0.0129(10) 0.000 0.000 0.0059(3)

loop_
_atom_type_symbol
_atom_type_description
_atom_type_scat_dispersion_real
_atom_type_scat_dispersion_imag
_atom_type_scat_source
C C 0.0033 0.0016 'International Tables Vol C Tables 4.2.6.8 and 6.1.1.4'
H H 0.0000 0.0000 'International Tables Vol C Tables 4.2.6.8 and 6.1.1.4'
N N 0.0061 0.0033 'International Tables Vol C Tables 4.2.6.8 and 6.1.1.4'
O O 0.0106 0.0060 'International Tables Vol C Tables 4.2.6.8 and 6.1.1.4'
P P 0.1023 0.0942 'International Tables Vol C Tables 4.2.6.8 and 6.1.1.4'
Mo Mo -1.6832 0.6857 'International Tables Vol C Tables 4.2.6.8 and 6.1.1.4'
Ag Ag -0.8971 1.1015 'International Tables Vol C Tables 4.2.6.8 and 6.1.1.4'

loop_
_geom_angle_atom_site_label_1
_geom_angle_atom_site_label_2
_geom_angle_atom_site_label_3
_geom_angle
_geom_angle_site_symmetry_1
_geom_angle_site_symmetry_3
_geom_angle_publ_flag
N3 Ag1 N2 168.0(2) . . ?
O2 Mo1 O13 102.9(2) . . ?
O2 Mo1 O1 101.3(2) . 3_665 ?
O13 Mo1 O1 91.73(17) . 3_665 ?
O2 Mo1 O11 102.41(19) . . ?
O13 Mo1 O11 86.02(17) . . ?
O1 Mo1 O11 156.10(17) 3_665 . ?
O2 Mo1 O6 101.0(2) . . ?
O13 Mo1 O6 155.96(17) . . ?
O1 Mo1 O6 86.32(18) 3_665 . ?
O11 Mo1 O6 86.18(17) . . ?
O2 Mo1 O10 171.56(18) . 3_665 ?
O13 Mo1 O10 84.00(15) . 3_665 ?
O1 Mo1 O10 73.30(15) 3_665 3_665 ?
O11 Mo1 O10 82.80(15) . 3_665 ?
O6 Mo1 O10 72.47(14) . 3_665 ?
O8 Mo2 O12 103.3(2) . 2_655 ?
O8 Mo2 O6 103.1(2) . . ?
O12 Mo2 O6 93.25(18) 2_655 . ?
O8 Mo2 O12 101.0(2) . . ?
O12 Mo2 O12 85.2(2) 2_655 . ?
O6 Mo2 O12 155.56(17) . . ?
O8 Mo2 O14 100.7(2) . 3_665 ?
O12 Mo2 O14 155.41(17) 2_655 3_665 ?
O6 Mo2 O14 86.79(18) . 3_665 ?
O12 Mo2 O14 84.74(17) . 3_665 ?
O8 Mo2 O10 172.09(18) . 3_665 ?
O12 Mo2 O10 84.33(15) 2_655 3_665 ?
O6 Mo2 O10 73.90(15) . 3_665 ?
O12 Mo2 O10 81.68(15) . 3_665 ?
O14 Mo2 O10 72.04(14) 3_665 3_665 ?
O7 Mo3 O5 104.58(19) . . ?
O7 Mo3 O9 102.8(2) . . ?
O5 Mo3 O9 92.65(18) . . ?
O7 Mo3 O13 101.2(2) . . ?
O5 Mo3 O13 85.80(17) . . ?
O9 Mo3 O13 155.50(17) . . ?
O7 Mo3 O9 98.78(19) . 3_665 ?
O5 Mo3 O9 156.11(17) . 3_665 ?
O9 Mo3 O9 86.9(2) . 3_665 ?
O13 Mo3 O9 84.82(17) . 3_665 ?
O7 Mo3 O3 170.34(18) . . ?
O5 Mo3 O3 84.70(15) . . ?
O9 Mo3 O3 73.65(14) . . ?
O13 Mo3 O3 81.86(14) . . ?
O9 Mo3 O3 72.26(14) 3_665 . ?
O4 Mo4 O14 102.4(2) . . ?
O4 Mo4 O11 102.4(2) . . ?
O14 Mo4 O11 92.32(17) . . ?
O4 Mo4 O1 101.0(2) . . ?
O14 Mo4 O1 87.41(18) . . ?
O11 Mo4 O1 156.11(17) . . ?
O4 Mo4 O5 102.11(19) . . ?
O14 Mo4 O5 155.39(17) . . ?
O11 Mo4 O5 84.69(17) . . ?
O1 Mo4 O5 85.70(17) . . ?
O4 Mo4 O10 172.28(18) . . ?
O14 Mo4 O10 73.30(15) . . ?
O11 Mo4 O10 84.37(15) . . ?
O1 Mo4 O10 72.67(15) . . ?
O5 Mo4 O10 82.10(14) . . ?
N3 C1 N4 127.8(7) . . ?
N3 C1 N1 108.8(6) . . ?
N4 C1 N1 123.3(6) . . ?
N2 C2 N1 109.5(7) 18_544 . ?
N2 C2 H2A 125.2 18_544 . ?
N1 C2 H2A 125.2 . . ?
C2 N1 C1 107.1(6) . . ?
C2 N1 H1A 126.4 . . ?
C1 N1 H1A 126.4 . . ?
C2 N2 N3 107.5(6) 17_554 17_554 ?
C2 N2 Ag1 130.7(5) 17_554 . ?
N3 N2 Ag1 120.6(4) 17_554 . ?
C1 N3 N2 107.0(5) . 18_544 ?
C1 N3 Ag1 125.4(5) . . ?
N2 N3 Ag1 127.6(4) 18_544 . ?
C1 N4 H4A 120.0 . . ?
C1 N4 H4B 120.0 . . ?
H4A N4 H4B 120.0 . . ?
Mo1 O1 Mo4 125.0(2) 2_655 . ?
P1 O3 Mo3 125.96(11) . . ?
P1 O3 Mo3 125.96(11) . 2_655 ?
Mo3 O3 Mo3 89.01(16) . 2_655 ?
P1 O3 Mo3 125.96(11) . 3_665 ?
Mo3 O3 Mo3 89.01(16) . 3_665 ?
Mo3 O3 Mo3 89.01(16) 2_655 3_665 ?
Mo3 O5 Mo4 152.3(2) . . ?
Mo2 O6 Mo1 124.9(2) . . ?
Mo3 O9 Mo3 125.0(2) . 2_655 ?
P1 O10 Mo2 126.1(2) . 2_655 ?
P1 O10 Mo1 125.6(2) . 2_655 ?
Mo2 O10 Mo1 88.76(12) 2_655 2_655 ?
P1 O10 Mo4 126.2(2) . . ?
Mo2 O10 Mo4 89.08(12) 2_655 . ?
Mo1 O10 Mo4 89.00(12) 2_655 . ?
Mo4 O11 Mo1 151.8(2) . . ?
Mo2 O12 Mo2 152.3(2) 3_665 . ?
Mo1 O13 Mo3 151.5(2) . . ?
Mo4 O14 Mo2 125.5(2) . 2_655 ?
O3 P1 O10 109.52(15) . . ?
O3 P1 O10 109.52(15) . 3_665 ?
O10 P1 O10 109.42(15) . 3_665 ?
O3 P1 O10 109.52(15) . 2_655 ?
O10 P1 O10 109.42(15) . 2_655 ?
O10 P1 O10 109.42(15) 3_665 2_655 ?

loop_
_geom_bond_atom_site_label_1
_geom_bond_atom_site_label_2
_geom_bond_distance
_geom_bond_site_symmetry_2
_geom_bond_publ_flag
Ag1 N3 2.123(5) . ?
Ag1 N2 2.132(6) . ?
Mo1 O2 1.668(4) . ?
Mo1 O13 1.874(4) . ?
Mo1 O1 1.905(4) 3_665 ?
Mo1 O11 1.931(4) . ?
Mo1 O6 1.964(4) . ?
Mo1 O10 2.434(4) 3_665 ?
Mo2 O8 1.685(4) . ?
Mo2 O12 1.854(4) 2_655 ?
Mo2 O6 1.875(4) . ?
Mo2 O12 1.967(4) . ?
Mo2 O14 1.964(4) 3_665 ?
Mo2 O10 2.432(4) 3_665 ?
Mo3 O7 1.678(4) . ?
Mo3 O5 1.852(4) . ?
Mo3 O9 1.875(4) . ?
Mo3 O13 1.937(4) . ?
Mo3 O9 1.965(4) 3_665 ?
Mo3 O3 2.430(3) . ?
Mo4 O4 1.679(4) . ?
Mo4 O14 1.877(4) . ?
Mo4 O11 1.885(4) . ?
Mo4 O1 1.943(4) . ?
Mo4 O5 1.962(4) . ?
Mo4 O10 2.435(4) . ?
C1 N3 1.317(8) . ?
C1 N4 1.334(9) . ?
C1 N1 1.352(9) . ?
C2 N2 1.307(9) 18_544 ?
C2 N1 1.337(10) . ?
C2 H2A 0.9300 . ?
N1 H1A 0.8600 . ?
N2 C2 1.307(9) 17_554 ?
N2 N3 1.385(8) 17_554 ?
N3 N2 1.385(8) 18_544 ?
N4 H4A 0.8600 . ?
N4 H4B 0.8600 . ?
O1 Mo1 1.905(4) 2_655 ?
O3 P1 1.529(6) . ?
O3 Mo3 2.430(3) 2_655 ?
O3 Mo3 2.430(3) 3_665 ?
O9 Mo3 1.965(4) 2_655 ?
O10 P1 1.531(4) . ?
O10 Mo2 2.432(4) 2_655 ?
O10 Mo1 2.434(4) 2_655 ?
O12 Mo2 1.854(4) 3_665 ?
O14 Mo2 1.964(4) 2_655 ?
P1 O10 1.531(4) 3_665 ?
P1 O10 1.531(4) 2_655 ?

loop_
_geom_hbond_atom_site_label_D
_geom_hbond_atom_site_label_H
_geom_hbond_atom_site_label_A
_geom_hbond_distance_DH
_geom_hbond_distance_HA
_geom_hbond_distance_DA
_geom_hbond_angle_DHA
_geom_hbond_site_symmetry_A
N1 H1A O7 0.86 2.31 2.994(7) 136.6 10_654
N4 H4A O4 0.86 2.26 3.016(8) 146.1 15_444
N4 H4B O7 0.86 2.23 2.979(7) 146.2 10_654

loop_
_geom_torsion_atom_site_label_1
_geom_torsion_atom_site_label_2
_geom_torsion_atom_site_label_3
_geom_torsion_atom_site_label_4
_geom_torsion
_geom_torsion_site_symmetry_1
_geom_torsion_site_symmetry_2
_geom_torsion_site_symmetry_3
_geom_torsion_site_symmetry_4
_geom_torsion_publ_flag
N2 C2 N1 C1 -1.3(8) 18_544 . . . ?
N3 C1 N1 C2 1.7(8) . . . . ?
N4 C1 N1 C2 -178.9(7) . . . . ?
N3 Ag1 N2 C2 95.5(11) . . . 17_554 ?
N3 Ag1 N2 N3 -70.8(10) . . . 17_554 ?
N4 C1 N3 N2 179.3(7) . . . 18_544 ?
N1 C1 N3 N2 -1.4(7) . . . 18_544 ?
N4 C1 N3 Ag1 1.5(10) . . . . ?
N1 C1 N3 Ag1 -179.2(4) . . . . ?
N2 Ag1 N3 C1 -14.1(13) . . . . ?
N2 Ag1 N3 N2 168.6(9) . . . 18_544 ?
O4 Mo4 O1 Mo1 -173.0(3) . . . 2_655 ?
O14 Mo4 O1 Mo1 -70.9(3) . . . 2_655 ?
O11 Mo4 O1 Mo1 19.0(6) . . . 2_655 ?
O5 Mo4 O1 Mo1 85.5(3) . . . 2_655 ?
O10 Mo4 O1 Mo1 2.5(2) . . . 2_655 ?
O7 Mo3 O3 P1 156.4(10) . . . . ?
O5 Mo3 O3 P1 -39.61(12) . . . . ?
O9 Mo3 O3 P1 -133.96(13) . . . . ?
O13 Mo3 O3 P1 46.88(12) . . . . ?
O9 Mo3 O3 P1 134.01(13) 3_665 . . . ?
O7 Mo3 O3 Mo3 -68.2(10) . . . 2_655 ?
O5 Mo3 O3 Mo3 95.87(14) . . . 2_655 ?
O9 Mo3 O3 Mo3 1.53(14) . . . 2_655 ?
O13 Mo3 O3 Mo3 -177.63(15) . . . 2_655 ?
O9 Mo3 O3 Mo3 -90.50(16) 3_665 . . 2_655 ?
O7 Mo3 O3 Mo3 20.9(10) . . . 3_665 ?
O5 Mo3 O3 Mo3 -175.10(15) . . . 3_665 ?
O9 Mo3 O3 Mo3 90.56(17) . . . 3_665 ?
O13 Mo3 O3 Mo3 -88.60(14) . . . 3_665 ?
O9 Mo3 O3 Mo3 -1.47(14) 3_665 . . 3_665 ?
O7 Mo3 O5 Mo4 -128.6(5) . . . . ?
O9 Mo3 O5 Mo4 127.4(5) . . . . ?
O13 Mo3 O5 Mo4 -28.1(5) . . . . ?
O9 Mo3 O5 Mo4 39.0(8) 3_665 . . . ?
O3 Mo3 O5 Mo4 54.1(5) . . . . ?
O4 Mo4 O5 Mo3 130.6(5) . . . . ?
O14 Mo4 O5 Mo3 -54.9(7) . . . . ?
O11 Mo4 O5 Mo3 29.0(5) . . . . ?
O1 Mo4 O5 Mo3 -129.1(5) . . . . ?
O10 Mo4 O5 Mo3 -56.0(5) . . . . ?
O8 Mo2 O6 Mo1 171.3(3) . . . . ?
O12 Mo2 O6 Mo1 -84.2(3) 2_655 . . . ?
O12 Mo2 O6 Mo1 1.3(6) . . . . ?
O14 Mo2 O6 Mo1 71.1(3) 3_665 . . . ?
O10 Mo2 O6 Mo1 -1.1(2) 3_665 . . . ?
O2 Mo1 O6 Mo2 -173.3(3) . . . . ?
O13 Mo1 O6 Mo2 13.4(6) . . . . ?
O1 Mo1 O6 Mo2 -72.5(3) 3_665 . . . ?
O11 Mo1 O6 Mo2 84.7(3) . . . . ?
O10 Mo1 O6 Mo2 1.1(2) 3_665 . . . ?
O7 Mo3 O9 Mo3 168.4(3) . . . 2_655 ?
O5 Mo3 O9 Mo3 -86.0(3) . . . 2_655 ?
O13 Mo3 O9 Mo3 -0.3(6) . . . 2_655 ?
O9 Mo3 O9 Mo3 70.1(3) 3_665 . . 2_655 ?
O3 Mo3 O9 Mo3 -2.3(2) . . . 2_655 ?
O4 Mo4 O10 P1 169.3(13) . . . . ?
O14 Mo4 O10 P1 -133.8(3) . . . . ?
O11 Mo4 O10 P1 -39.7(3) . . . . ?
O1 Mo4 O10 P1 133.6(3) . . . . ?
O5 Mo4 O10 P1 45.7(3) . . . . ?
O4 Mo4 O10 Mo2 -54.6(14) . . . 2_655 ?
O14 Mo4 O10 Mo2 2.19(15) . . . 2_655 ?
O11 Mo4 O10 Mo2 96.32(15) . . . 2_655 ?
O1 Mo4 O10 Mo2 -90.34(16) . . . 2_655 ?
O5 Mo4 O10 Mo2 -178.28(15) . . . 2_655 ?
O4 Mo4 O10 Mo1 34.1(14) . . . 2_655 ?
O14 Mo4 O10 Mo1 90.96(16) . . . 2_655 ?
O11 Mo4 O10 Mo1 -174.91(15) . . . 2_655 ?
O1 Mo4 O10 Mo1 -1.57(14) . . . 2_655 ?
O5 Mo4 O10 Mo1 -89.51(14) . . . 2_655 ?
O4 Mo4 O11 Mo1 -129.9(5) . . . . ?
O14 Mo4 O11 Mo1 126.9(5) . . . . ?
O1 Mo4 O11 Mo1 38.1(8) . . . . ?
O5 Mo4 O11 Mo1 -28.6(5) . . . . ?
O10 Mo4 O11 Mo1 54.0(5) . . . . ?
O2 Mo1 O11 Mo4 130.6(5) . . . . ?
O13 Mo1 O11 Mo4 28.3(5) . . . . ?
O1 Mo1 O11 Mo4 -57.0(7) 3_665 . . . ?
O6 Mo1 O11 Mo4 -128.9(5) . . . . ?
O10 Mo1 O11 Mo4 -56.1(5) 3_665 . . . ?
O8 Mo2 O12 Mo2 129.8(5) . . . 3_665 ?
O12 Mo2 O12 Mo2 27.2(6) 2_655 . . 3_665 ?
O6 Mo2 O12 Mo2 -60.2(7) . . . 3_665 ?
O14 Mo2 O12 Mo2 -130.4(5) 3_665 . . 3_665 ?
O10 Mo2 O12 Mo2 -57.8(5) 3_665 . . 3_665 ?
O2 Mo1 O13 Mo3 -127.1(5) . . . . ?
O1 Mo1 O13 Mo3 130.9(5) 3_665 . . . ?
O11 Mo1 O13 Mo3 -25.3(5) . . . . ?
O6 Mo1 O13 Mo3 46.0(8) . . . . ?
O10 Mo1 O13 Mo3 57.9(5) 3_665 . . . ?
O7 Mo3 O13 Mo1 129.5(5) . . . . ?
O5 Mo3 O13 Mo1 25.5(5) . . . . ?
O9 Mo3 O13 Mo1 -61.7(7) . . . . ?
O9 Mo3 O13 Mo1 -132.5(5) 3_665 . . . ?
O3 Mo3 O13 Mo1 -59.8(5) . . . . ?
O4 Mo4 O14 Mo2 170.1(3) . . . 2_655 ?
O11 Mo4 O14 Mo2 -86.7(3) . . . 2_655 ?
O1 Mo4 O14 Mo2 69.3(3) . . . 2_655 ?
O5 Mo4 O14 Mo2 -4.4(6) . . . 2_655 ?
O10 Mo4 O14 Mo2 -3.3(2) . . . 2_655 ?
Mo3 O3 P1 O10 57.38(15) . . . . ?
Mo3 O3 P1 O10 -62.62(15) 2_655 . . . ?
Mo3 O3 P1 O10 177.38(15) 3_665 . . . ?
Mo3 O3 P1 O10 -62.62(15) . . . 3_665 ?
Mo3 O3 P1 O10 177.38(15) 2_655 . . 3_665 ?
Mo3 O3 P1 O10 57.38(15) 3_665 . . 3_665 ?
Mo3 O3 P1 O10 177.38(15) . . . 2_655 ?
Mo3 O3 P1 O10 57.38(15) 2_655 . . 2_655 ?
Mo3 O3 P1 O10 -62.62(15) 3_665 . . 2_655 ?
Mo2 O10 P1 O3 177.04(16) 2_655 . . . ?
Mo1 O10 P1 O3 57.7(2) 2_655 . . . ?
Mo4 O10 P1 O3 -62.3(2) . . . . ?
Mo2 O10 P1 O10 -62.9(2) 2_655 . . 3_665 ?
Mo1 O10 P1 O10 177.73(17) 2_655 . . 3_665 ?
Mo4 O10 P1 O10 57.8(4) . . . 3_665 ?
Mo2 O10 P1 O10 57.0(3) 2_655 . . 2_655 ?
Mo1 O10 P1 O10 -62.4(4) 2_655 . . 2_655 ?
Mo4 O10 P1 O10 177.68(15) . . . 2_655 ?
